data_7718761
loop_
_publ_author_name
'Pospelov, Evgeny V.'
'Sinyushin, Kirill I.'
'Golovanov, Ivan S.'
'Lesnikov, Vladislav K.'
'Frolov, Kirill V.'
'Nelyubina, Yulia V.'
'Sukhorukov, Alexey Yu'

_publ_section_title
;
 Transition metal(IV) complexes of nitro-substituted
 2,4,9-triazaadamantane-based tris-hydroxylamines: evidence for nitrogen
 &#x3b1;-effect on stabilization of higher oxidation states.
;
_journal_issue 24
_journal_name_full 'Dalton transactions (Cambridge, England : 2003)'
_journal_page_first 9530
_journal_page_last 9541
_journal_paper_doi 10.1039/d5dt00812c
_journal_volume 54
_journal_year 2025
_chemical_formula_moiety 'C10 H18 N4 O5, 0.5[CHCl3]'
_chemical_formula_sum 'C10.5 H18.5 Cl1.5 N4 O5'
_chemical_formula_weight 333.97
_space_group_crystal_system monoclinic
_space_group_IT_number 15
_space_group_name_Hall '-C 2yc'
_space_group_name_H-M_alt 'C 1 2/c 1'
_atom_sites_solution_hydrogens mixed
_audit_creation_date 2024-12-14
_audit_creation_method
;
Olex2 1.5
(compiled 2024.02.16 svn.r378c4104 for OlexSys, GUI svn.r6928)
;
_audit_update_record
;
2024-12-14 deposited with the CCDC.	2025-05-20 downloaded from the CCDC.
;
_cell_angle_alpha 90
_cell_angle_beta 97.915(5)
_cell_angle_gamma 90
_cell_formula_units_Z 16
_cell_length_a 20.5159(18)
_cell_length_b 11.1570(9)
_cell_length_c 25.254(2)
_cell_measurement_reflns_used 6076
_cell_measurement_temperature 296
_cell_measurement_theta_max 30.46
_cell_measurement_theta_min 2.19
_cell_volume 5725.5(8)
_computing_molecular_graphics 'Olex2 1.5 (Dolomanov et al., 2009)'
_computing_publication_material 'Olex2 1.5 (Dolomanov et al., 2009)'
_computing_structure_refinement 'XL  (Sheldrick, 2008)'
_computing_structure_solution 'SHELXT 2014/4 (Sheldrick, 2014)'
_diffrn_ambient_temperature 296
_diffrn_measured_fraction_theta_full 0.971
_diffrn_measured_fraction_theta_max 0.998
_diffrn_measurement_device_type 'Bruker APEX-II CCD'
_diffrn_measurement_method '\f and \w scans'
_diffrn_radiation_monochromator graphite
_diffrn_radiation_type MoK\a
_diffrn_radiation_wavelength 0.71073
_diffrn_reflns_av_R_equivalents 0.0867
_diffrn_reflns_av_unetI/netI 0.0743
_diffrn_reflns_Laue_measured_fraction_full 0.971
_diffrn_reflns_Laue_measured_fraction_max 0.998
_diffrn_reflns_limit_h_max 24
_diffrn_reflns_limit_h_min -24
_diffrn_reflns_limit_k_max 13
_diffrn_reflns_limit_k_min -13
_diffrn_reflns_limit_l_max 30
_diffrn_reflns_limit_l_min -24
_diffrn_reflns_number 23107
_diffrn_reflns_point_group_measured_fraction_full 0.971
_diffrn_reflns_point_group_measured_fraction_max 0.998
_diffrn_reflns_theta_full 25.242
_diffrn_reflns_theta_max 24.999
_diffrn_reflns_theta_min 2.004
_diffrn_source_current 1.4
_diffrn_source_power 0.07
_diffrn_source_voltage 50.0
_diffrn_standards_number 0
_exptl_absorpt_coefficient_mu 0.388
_exptl_absorpt_correction_T_max 0.3368
_exptl_absorpt_correction_T_min 0.2304
_exptl_absorpt_correction_type none
_exptl_absorpt_process_details
;
SADABS-2016/2 (Bruker,2016/2) was used for absorption correction.
wR2(int) was 0.1488 before and 0.0922 after correction.
The Ratio of minimum to maximum transmission is 0.6841.
The \l/2 correction factor is Not present.
;
_exptl_crystal_colour colourless
_exptl_crystal_colour_primary colourless
_exptl_crystal_density_diffrn 1.550
_exptl_crystal_description prism
_exptl_crystal_F_000 2800
_exptl_crystal_size_max 0.2
_exptl_crystal_size_mid 0.2
_exptl_crystal_size_min 0.15
_refine_diff_density_max 1.374
_refine_diff_density_min -0.534
_refine_diff_density_rms 0.125
_refine_ls_extinction_method none
_refine_ls_goodness_of_fit_ref 1.114
_refine_ls_hydrogen_treatment constr
_refine_ls_matrix_type full
_refine_ls_number_parameters 401
_refine_ls_number_reflns 5030
_refine_ls_number_restraints 40
_refine_ls_restrained_S_all 1.114
_refine_ls_R_factor_all 0.1266
_refine_ls_R_factor_gt 0.1017
_refine_ls_shift/su_max 0.000
_refine_ls_shift/su_mean 0.000
_refine_ls_structure_factor_coef Fsqd
_refine_ls_weighting_details 'w=1/[\s^2^(Fo^2^)+(0.0811P)^2^+107.2245P] where P=(Fo^2^+2Fc^2^)/3'
_refine_ls_weighting_scheme calc
_refine_ls_wR_factor_gt 0.2565
_refine_ls_wR_factor_ref 0.2730
_reflns_Friedel_coverage 0.000
_reflns_number_gt 3759
_reflns_number_total 5030
_reflns_threshold_expression 'I > 2\s(I)'
_cod_data_source_file d5dt00812c2.cif
_cod_data_source_block pj389
_cod_depositor_comments 'Adding full bibliography for 7718760--7718765.cif.'
_cod_original_cell_volume 5725.6(9)
_cod_original_formula_sum 'C10.50 H18.50 Cl1.50 N4 O5'
_cod_database_code 7718761
_shelxl_version_number 2014/6
_shelx_space_group_comment
;
The symmetry employed for this shelxl refinement is uniquely defined
by the following loop, which should always be used as a source of
symmetry information in preference to the above space-group names.
They are only intended as comments.
;
_shelx_estimated_absorpt_t_max 0.944
_shelx_estimated_absorpt_t_min 0.926
_olex2_refinement_description
;
1. Fixed Uiso
 At 1.2 times of:
  All C(H) groups, All C(H,H) groups
 At 1.5 times of:
  All C(H,H,H) groups, All O(H) groups
2. Restrained distances
 O5'-N4 \\sim O5-N4
 with sigma of 0.02
 O4-N4 \\sim O4'-N4
 with sigma of 0.02
 O5A'-N4A \\sim O5A-N4A
 with sigma of 0.02
 O4A'-N4A \\sim O4A-N4A
 with sigma of 0.02
3. Uiso/Uaniso restraints and constraints
Uanis(O5A') \\sim Ueq, Uanis(O4A) \\sim Ueq, Uanis(O4) \\sim Ueq, Uanis(O5')
\\sim Ueq: with sigma of 0.005 and sigma for terminal atoms of 0.01
Uanis(C9) \\sim Ueq, Uanis(C9A) \\sim Ueq: with sigma of 0.005 and sigma for
terminal atoms of 0.01
Uanis(O4) = Uanis(O4')
Uanis(O5) = Uanis(O5')
Uanis(O4A') = Uanis(O4A)
Uanis(O5A) = Uanis(O5A')
4. Others
 Sof(O4)=Sof(O5)=1-FVAR(1)
 Sof(O4')=Sof(O5')=FVAR(1)
 Sof(O4A')=Sof(O5A')=1-FVAR(2)
 Sof(O4A)=Sof(O5A)=FVAR(2)
5.a Riding coordinates:
 O2(H2), O3(H3), O1A(H1A), O2A(H2AA)
5.b Ternary CH refined with riding coordinates:
 C1S(H1S)
5.c Secondary CH2 refined with riding coordinates:
 C2(H2A,H2B), C5(H5A,H5B), C8(H8A,H8B), C2A(H2AB,H2AC), C5A(H5AA,H5AB),
 C8A(H8AA,H8AB)
5.d Idealised Me refined as rotating group:
 C4(H4A,H4B,H4C), C7(H7A,H7B,H7C), C10(H10A,H10B,H10C), C4A(H4AA,H4AB,H4AC),
 C7A(H7AA,H7AB,H7AC), C10A(H10D,H10E,H10F)
5.e Idealised tetrahedral OH refined as rotating group:
 O1(H1), O3A(H3A)
;
_olex2_submission_special_instructions 'No special instructions were received'

loop_
_space_group_symop_operation_xyz
'x, y, z'
'-x, y, -z+1/2'
'x+1/2, y+1/2, z'
'-x+1/2, y+1/2, -z+1/2'
'-x, -y, -z'
'x, -y, z-1/2'
'-x+1/2, -y+1/2, -z'
'x+1/2, -y+1/2, z-1/2'

loop_
_atom_site_label
_atom_site_type_symbol
_atom_site_fract_x
_atom_site_fract_y
_atom_site_fract_z
_atom_site_U_iso_or_equiv
_atom_site_adp_type
_atom_site_occupancy
_atom_site_site_symmetry_order
_atom_site_calc_flag
_atom_site_refinement_flags_posn
_atom_site_refinement_flags_adp
_atom_site_refinement_flags_occupancy
_atom_site_disorder_assembly
_atom_site_disorder_group
O1 O 0.5703(2) 0.6461(5) 0.26706(19) 0.0310(12) Uani 1 1 d . . . . .
H1 H 0.6098 0.6414 0.2653 0.046 Uiso 1 1 calc R U . . .
O2 O 0.6888(2) 0.8580(4) 0.3700(2) 0.0253(11) Uani 1 1 d . . . . .
H2 H 0.6944 0.9075 0.3470 0.038 Uiso 1 1 d R U . . .
O3 O 0.6881(2) 0.4364(4) 0.3713(2) 0.0267(11) Uani 1 1 d . . . . .
H3 H 0.7083 0.4000 0.3505 0.040 Uiso 1 1 d R U . . .
O4 O 0.5237(5) 0.6498(18) 0.4936(6) 0.045(3) Uani 0.70(4) 1 d D U P A 2
O5 O 0.6244(13) 0.678(3) 0.5287(10) 0.040(4) Uani 0.70(4) 1 d D . P A 2
N1 N 0.5599(2) 0.6475(5) 0.3216(2) 0.0195(12) Uani 1 1 d . . . . .
N2 N 0.6607(2) 0.7508(5) 0.3447(2) 0.0210(12) Uani 1 1 d . . . . .
N3 N 0.6598(2) 0.5440(5) 0.3458(2) 0.0214(12) Uani 1 1 d . . . . .
N4 N 0.5837(3) 0.6569(6) 0.4900(3) 0.0344(15) Uani 1 1 d D . . . .
C1 C 0.6010(3) 0.6505(6) 0.4335(3) 0.0203(14) Uani 1 1 d . . . . .
C2 C 0.5721(3) 0.7609(6) 0.4041(3) 0.0208(14) Uani 1 1 d . . . . .
H2A H 0.5247 0.7623 0.4038 0.025 Uiso 1 1 calc R U . . .
H2B H 0.5904 0.8327 0.4220 0.025 Uiso 1 1 calc R U . . .
C3 C 0.5881(3) 0.7577(6) 0.3474(3) 0.0199(14) Uani 1 1 d . . . . .
C4 C 0.5594(3) 0.8659(7) 0.3168(3) 0.0309(17) Uani 1 1 d . . . . .
H4A H 0.5739 0.8676 0.2823 0.046 Uiso 1 1 calc R U . . .
H4B H 0.5737 0.9374 0.3361 0.046 Uiso 1 1 calc R U . . .
H4C H 0.5122 0.8614 0.3125 0.046 Uiso 1 1 calc R U . . .
C5 C 0.6756(3) 0.6490(6) 0.4342(3) 0.0232(15) Uani 1 1 d . . . . .
H5A H 0.6951 0.7197 0.4523 0.028 Uiso 1 1 calc R U . . .
H5B H 0.6944 0.5787 0.4531 0.028 Uiso 1 1 calc R U . . .
C6 C 0.6900(3) 0.6469(6) 0.3766(3) 0.0219(14) Uani 1 1 d . . . . .
C7 C 0.7641(3) 0.6456(6) 0.3750(3) 0.0255(15) Uani 1 1 d . . . . .
H7A H 0.7724 0.6415 0.3386 0.038 Uiso 1 1 calc R U . . .
H7B H 0.7833 0.5771 0.3942 0.038 Uiso 1 1 calc R U . . .
H7C H 0.7834 0.7174 0.3913 0.038 Uiso 1 1 calc R U . . .
C8 C 0.5719(3) 0.5381(6) 0.4064(3) 0.0233(15) Uani 1 1 d . . . . .
H8A H 0.5246 0.5367 0.4066 0.028 Uiso 1 1 calc R U . . .
H8B H 0.5907 0.4677 0.4252 0.028 Uiso 1 1 calc R U . . .
C9 C 0.5875(3) 0.5381(6) 0.3486(3) 0.0189(13) Uani 1 1 d . U . . .
C10 C 0.5579(3) 0.4289(7) 0.3194(3) 0.0331(18) Uani 1 1 d . . . . .
H10A H 0.5110 0.4382 0.3121 0.050 Uiso 1 1 calc R U . . .
H10B H 0.5682 0.3591 0.3412 0.050 Uiso 1 1 calc R U . . .
H10C H 0.5756 0.4201 0.2864 0.050 Uiso 1 1 calc R U . . .
O4' O 0.5355(15) 0.603(3) 0.5028(13) 0.045(3) Uani 0.30(4) 1 d D . P A 1
O5' O 0.628(3) 0.696(7) 0.523(3) 0.040(4) Uani 0.30(4) 1 d D U P A 1
Cl1S Cl 0.54199(9) 1.14339(16) 0.15748(7) 0.0309(4) Uani 1 1 d . . . . .
Cl2S Cl 0.43768(9) 1.1511(2) 0.06820(9) 0.0520(7) Uani 1 1 d . . . . .
Cl3S Cl 0.56286(9) 1.0485(2) 0.05408(8) 0.0410(5) Uani 1 1 d . . . . .
C1S C 0.5229(3) 1.1585(7) 0.0875(3) 0.0280(16) Uani 1 1 d . . . . .
H1S H 0.5382 1.2373 0.0773 0.034 Uiso 1 1 calc R U . . .
O1A O 0.7401(2) 0.5244(5) 0.24320(18) 0.0274(11) Uani 1 1 d . . . . .
H1A H 0.7285 0.5882 0.2551 0.041 Uiso 1 1 d R U . . .
O2A O 0.7385(2) 0.7763(4) 0.24085(18) 0.0242(11) Uani 1 1 d . . . . .
H2AA H 0.7551 0.8510 0.2497 0.036 Uiso 1 1 d R U . . .
O3A O 0.5738(2) 0.6453(4) 0.1506(2) 0.0234(10) Uani 1 1 d . . . . .
H3A H 0.5549 0.5869 0.1609 0.035 Uiso 1 1 calc R U . . .
O4A O 0.7684(4) 0.6053(10) 0.0094(4) 0.055(3) Uani 0.89(2) 1 d D U P B 1
O5A O 0.6660(5) 0.6510(9) -0.0045(3) 0.048(3) Uani 0.89(2) 1 d D . P B 1
N1A N 0.7415(2) 0.5357(4) 0.1871(2) 0.0144(11) Uani 1 1 d . . . . .
N2A N 0.7406(2) 0.7610(5) 0.1850(2) 0.0149(11) Uani 1 1 d . . . . .
N3A N 0.6412(2) 0.6466(4) 0.1760(2) 0.0156(11) Uani 1 1 d . . . . .
N4A N 0.7178(3) 0.6342(6) 0.0252(3) 0.0358(16) Uani 1 1 d D . . . .
C1A C 0.7144(3) 0.6419(6) 0.0849(3) 0.0203(14) Uani 1 1 d . . . . .
C2A C 0.7827(3) 0.6456(6) 0.1163(3) 0.0186(13) Uani 1 1 d . . . . .
H2AB H 0.8058 0.7164 0.1066 0.022 Uiso 1 1 calc R U . . .
H2AC H 0.8074 0.5754 0.1082 0.022 Uiso 1 1 calc R U . . .
C3A C 0.7765(3) 0.6486(5) 0.1762(3) 0.0151(13) Uani 1 1 d . . . . .
C4A C 0.8442(3) 0.6490(6) 0.2095(3) 0.0228(15) Uani 1 1 d . . . . .
H4AA H 0.8665 0.7224 0.2035 0.034 Uiso 1 1 calc R U . . .
H4AB H 0.8694 0.5824 0.1994 0.034 Uiso 1 1 calc R U . . .
H4AC H 0.8394 0.6425 0.2467 0.034 Uiso 1 1 calc R U . . .
C5A C 0.6764(3) 0.7538(6) 0.0967(3) 0.0200(14) Uani 1 1 d . . . . .
H5AA H 0.6325 0.7520 0.0767 0.024 Uiso 1 1 calc R U . . .
H5AB H 0.6987 0.8249 0.0865 0.024 Uiso 1 1 calc R U . . .
C6A C 0.6723(3) 0.7557(5) 0.1567(3) 0.0159(13) Uani 1 1 d . . . . .
C7A C 0.6356(3) 0.8673(6) 0.1711(3) 0.0206(14) Uani 1 1 d . . . . .
H7AA H 0.5938 0.8719 0.1488 0.031 Uiso 1 1 calc R U . . .
H7AB H 0.6611 0.9373 0.1658 0.031 Uiso 1 1 calc R U . . .
H7AC H 0.6287 0.8630 0.2079 0.031 Uiso 1 1 calc R U . . .
C8A C 0.6770(3) 0.5323(5) 0.0996(2) 0.0166(13) Uani 1 1 d . . . . .
H8AA H 0.6995 0.4601 0.0908 0.020 Uiso 1 1 calc R U . . .
H8AB H 0.6331 0.5319 0.0796 0.020 Uiso 1 1 calc R U . . .
C9A C 0.6729(3) 0.5359(5) 0.1593(2) 0.0135(12) Uani 1 1 d . U . . .
C10A C 0.6367(3) 0.4260(6) 0.1753(3) 0.0223(15) Uani 1 1 d . . . . .
H10D H 0.6276 0.4352 0.2114 0.033 Uiso 1 1 calc R U . . .
H10E H 0.6635 0.3562 0.1730 0.033 Uiso 1 1 calc R U . . .
H10F H 0.5961 0.4171 0.1517 0.033 Uiso 1 1 calc R U . . .
O4A' O 0.766(3) 0.571(8) 0.023(4) 0.055(3) Uani 0.11(2) 1 d D . P B 2
O5A' O 0.695(4) 0.690(6) -0.0140(17) 0.048(3) Uani 0.11(2) 1 d D U P B 2

loop_
_atom_site_aniso_label
_atom_site_aniso_U_11
_atom_site_aniso_U_22
_atom_site_aniso_U_33
_atom_site_aniso_U_23
_atom_site_aniso_U_13
_atom_site_aniso_U_12
O1 0.010(2) 0.058(4) 0.025(3) 0.001(2) 0.0022(18) -0.002(2)
O2 0.020(2) 0.018(2) 0.038(3) 0.003(2) 0.005(2) -0.0043(19)
O3 0.021(2) 0.014(2) 0.046(3) -0.001(2) 0.010(2) 0.0070(19)
O4 0.048(5) 0.050(8) 0.040(5) -0.001(5) 0.022(4) -0.009(5)
O5 0.047(4) 0.045(9) 0.025(6) 0.004(6) -0.002(5) 0.015(4)
N1 0.010(2) 0.026(3) 0.022(3) 0.001(2) 0.000(2) 0.001(2)
N2 0.012(3) 0.015(3) 0.034(3) 0.002(2) -0.003(2) 0.002(2)
N3 0.011(3) 0.012(3) 0.041(3) -0.004(2) 0.000(2) 0.002(2)
N4 0.046(4) 0.030(4) 0.030(3) -0.001(3) 0.011(3) 0.000(3)
C1 0.024(3) 0.020(3) 0.018(3) 0.000(3) 0.006(3) 0.001(3)
C2 0.018(3) 0.012(3) 0.034(4) -0.001(3) 0.007(3) 0.002(3)
C3 0.010(3) 0.020(3) 0.029(4) 0.007(3) 0.002(2) -0.002(3)
C4 0.013(3) 0.031(4) 0.049(5) 0.022(3) 0.006(3) 0.003(3)
C5 0.018(3) 0.019(3) 0.030(4) 0.000(3) -0.006(3) -0.003(3)
C6 0.018(3) 0.014(3) 0.031(4) 0.000(3) -0.004(3) 0.002(3)
C7 0.012(3) 0.023(4) 0.041(4) -0.001(3) 0.001(3) -0.002(3)
C8 0.012(3) 0.012(3) 0.044(4) 0.005(3) -0.002(3) 0.002(3)
C9 0.012(3) 0.020(3) 0.025(3) -0.006(2) 0.003(2) 0.001(2)
C10 0.013(3) 0.032(4) 0.055(5) -0.020(4) 0.008(3) -0.003(3)
O4' 0.048(5) 0.050(8) 0.040(5) -0.001(5) 0.022(4) -0.009(5)
O5' 0.047(4) 0.045(9) 0.025(6) 0.004(6) -0.002(5) 0.015(4)
Cl1S 0.0334(10) 0.0221(9) 0.0365(10) 0.0008(7) 0.0026(7) 0.0001(8)
Cl2S 0.0148(9) 0.0830(18) 0.0571(14) -0.0028(12) 0.0013(8) 0.0109(10)
Cl3S 0.0265(9) 0.0474(12) 0.0483(12) -0.0069(9) 0.0020(8) 0.0082(9)
C1S 0.018(3) 0.030(4) 0.036(4) -0.003(3) 0.001(3) 0.002(3)
O1A 0.029(3) 0.030(3) 0.022(2) 0.005(2) 0.001(2) -0.003(2)
O2A 0.024(2) 0.022(3) 0.025(3) -0.0088(19) -0.0010(19) -0.001(2)
O3A 0.006(2) 0.021(2) 0.043(3) 0.002(2) 0.0029(19) -0.0004(18)
O4A 0.046(4) 0.084(6) 0.039(5) -0.007(4) 0.023(3) -0.014(4)
O5A 0.059(5) 0.057(5) 0.025(3) -0.003(3) -0.009(3) 0.011(4)
N1A 0.011(2) 0.010(2) 0.021(3) 0.003(2) -0.001(2) -0.003(2)
N2A 0.009(2) 0.012(3) 0.023(3) -0.001(2) -0.001(2) -0.001(2)
N3A 0.006(2) 0.012(3) 0.029(3) -0.002(2) 0.002(2) -0.002(2)
N4A 0.041(4) 0.036(4) 0.032(4) -0.002(3) 0.013(3) -0.009(3)
C1A 0.022(3) 0.020(3) 0.020(3) -0.003(3) 0.006(3) -0.004(3)
C2A 0.015(3) 0.013(3) 0.029(3) -0.001(3) 0.006(3) -0.002(3)
C3A 0.007(3) 0.006(3) 0.032(3) -0.002(2) 0.004(2) 0.001(2)
C4A 0.009(3) 0.017(3) 0.040(4) 0.001(3) -0.004(3) -0.004(3)
C5A 0.019(3) 0.013(3) 0.026(3) 0.003(3) -0.002(3) 0.000(3)
C6A 0.007(3) 0.009(3) 0.031(3) 0.001(2) 0.000(2) 0.001(2)
C7A 0.015(3) 0.015(3) 0.032(4) -0.002(3) 0.004(3) 0.003(3)
C8A 0.013(3) 0.012(3) 0.023(3) -0.004(2) -0.002(2) -0.001(2)
C9A 0.011(2) 0.008(3) 0.022(3) 0.002(2) 0.002(2) 0.001(2)
C10A 0.014(3) 0.011(3) 0.044(4) 0.003(3) 0.009(3) -0.002(2)
O4A' 0.046(4) 0.084(6) 0.039(5) -0.007(4) 0.023(3) -0.014(4)
O5A' 0.059(5) 0.057(5) 0.025(3) -0.003(3) -0.009(3) 0.011(4)

loop_
_atom_type_symbol
_atom_type_description
_atom_type_scat_dispersion_real
_atom_type_scat_dispersion_imag
_atom_type_scat_source
C C 0.0033 0.0016 'International Tables Vol C Tables 4.2.6.8 and 6.1.1.4'
H H 0.0000 0.0000 'International Tables Vol C Tables 4.2.6.8 and 6.1.1.4'
Cl Cl 0.1484 0.1585 'International Tables Vol C Tables 4.2.6.8 and 6.1.1.4'
N N 0.0061 0.0033 'International Tables Vol C Tables 4.2.6.8 and 6.1.1.4'
O O 0.0106 0.0060 'International Tables Vol C Tables 4.2.6.8 and 6.1.1.4'

loop_
_geom_angle_atom_site_label_1
_geom_angle_atom_site_label_2
_geom_angle_atom_site_label_3
_geom_angle
_geom_angle_site_symmetry_1
_geom_angle_site_symmetry_3
_geom_angle_publ_flag
N1 O1 H1 109.5 . . ?
N2 O2 H2 109.5 . . ?
N3 O3 H3 109.5 . . ?
O1 N1 C3 109.6(5) . . ?
O1 N1 C9 109.9(5) . . ?
C3 N1 C9 112.6(5) . . ?
O2 N2 C3 106.0(5) . . ?
O2 N2 C6 107.5(4) . . ?
C6 N2 C3 110.1(5) . . ?
O3 N3 C6 107.3(5) . . ?
O3 N3 C9 106.4(5) . . ?
C6 N3 C9 110.9(5) . . ?
O4 N4 C1 115.2(8) . . ?
O5 N4 O4 121.7(19) . . ?
O5 N4 C1 122.8(18) . . ?
O4' N4 C1 121.5(16) . . ?
O5' N4 C1 114(4) . . ?
O5' N4 O4' 123(4) . . ?
N4 C1 C5 110.7(5) . . ?
C2 C1 N4 107.2(5) . . ?
C2 C1 C5 109.8(5) . . ?
C8 C1 N4 109.6(5) . . ?
C8 C1 C2 110.4(5) . . ?
C8 C1 C5 109.2(5) . . ?
C1 C2 H2A 109.9 . . ?
C1 C2 H2B 109.9 . . ?
H2A C2 H2B 108.3 . . ?
C3 C2 C1 108.8(5) . . ?
C3 C2 H2A 109.9 . . ?
C3 C2 H2B 109.9 . . ?
N1 C3 N2 105.6(5) . . ?
N1 C3 C2 108.4(5) . . ?
N1 C3 C4 109.8(5) . . ?
N2 C3 C2 112.9(5) . . ?
N2 C3 C4 109.7(5) . . ?
C4 C3 C2 110.2(6) . . ?
C3 C4 H4A 109.5 . . ?
C3 C4 H4B 109.5 . . ?
C3 C4 H4C 109.5 . . ?
H4A C4 H4B 109.5 . . ?
H4A C4 H4C 109.5 . . ?
H4B C4 H4C 109.5 . . ?
C1 C5 H5A 110.0 . . ?
C1 C5 H5B 110.0 . . ?
H5A C5 H5B 108.4 . . ?
C6 C5 C1 108.3(5) . . ?
C6 C5 H5A 110.0 . . ?
C6 C5 H5B 110.0 . . ?
N2 C6 C5 112.8(5) . . ?
N2 C6 C7 108.8(5) . . ?
N3 C6 N2 102.2(5) . . ?
N3 C6 C5 113.2(6) . . ?
N3 C6 C7 109.0(5) . . ?
C5 C6 C7 110.5(5) . . ?
C6 C7 H7A 109.5 . . ?
C6 C7 H7B 109.5 . . ?
C6 C7 H7C 109.5 . . ?
H7A C7 H7B 109.5 . . ?
H7A C7 H7C 109.5 . . ?
H7B C7 H7C 109.5 . . ?
C1 C8 H8A 110.1 . . ?
C1 C8 H8B 110.1 . . ?
C1 C8 C9 108.0(5) . . ?
H8A C8 H8B 108.4 . . ?
C9 C8 H8A 110.1 . . ?
C9 C8 H8B 110.1 . . ?
N1 C9 N3 105.1(5) . . ?
N1 C9 C8 108.9(5) . . ?
N1 C9 C10 109.8(5) . . ?
N3 C9 C8 112.6(5) . . ?
N3 C9 C10 110.3(5) . . ?
C10 C9 C8 110.0(6) . . ?
C9 C10 H10A 109.5 . . ?
C9 C10 H10B 109.5 . . ?
C9 C10 H10C 109.5 . . ?
H10A C10 H10B 109.5 . . ?
H10A C10 H10C 109.5 . . ?
H10B C10 H10C 109.5 . . ?
Cl1S C1S H1S 108.3 . . ?
Cl2S C1S Cl1S 110.5(4) . . ?
Cl2S C1S Cl3S 110.3(4) . . ?
Cl2S C1S H1S 108.3 . . ?
Cl3S C1S Cl1S 111.1(4) . . ?
Cl3S C1S H1S 108.3 . . ?
N1A O1A H1A 109.4 . . ?
N2A O2A H2AA 106.9 . . ?
N3A O3A H3A 109.5 . . ?
O1A N1A C3A 109.5(4) . . ?
O1A N1A C9A 108.8(4) . . ?
C9A N1A C3A 111.2(4) . . ?
O2A N2A C3A 109.4(4) . . ?
O2A N2A C6A 109.0(4) . . ?
C6A N2A C3A 110.4(5) . . ?
O3A N3A C6A 106.9(4) . . ?
O3A N3A C9A 107.2(4) . . ?
C9A N3A C6A 111.3(5) . . ?
O4A N4A O5A 123.6(8) . . ?
O4A N4A C1A 120.0(8) . . ?
O5A N4A C1A 116.2(7) . . ?
O4A' N4A C1A 103(5) . . ?
O5A' N4A C1A 136(3) . . ?
O5A' N4A O4A' 118(5) . . ?
N4A C1A C5A 109.6(6) . . ?
C2A C1A N4A 110.8(5) . . ?
C2A C1A C5A 109.7(5) . . ?
C2A C1A C8A 110.9(5) . . ?
C8A C1A N4A 106.9(5) . . ?
C8A C1A C5A 108.8(5) . . ?
C1A C2A H2AB 109.9 . . ?
C1A C2A H2AC 109.9 . . ?
C1A C2A C3A 108.8(5) . . ?
H2AB C2A H2AC 108.3 . . ?
C3A C2A H2AB 109.9 . . ?
C3A C2A H2AC 109.9 . . ?
N1A C3A C2A 105.7(5) . . ?
N1A C3A C4A 109.1(5) . . ?
N2A C3A N1A 114.9(5) . . ?
N2A C3A C2A 106.0(5) . . ?
N2A C3A C4A 110.3(5) . . ?
C4A C3A C2A 110.7(5) . . ?
C3A C4A H4AA 109.5 . . ?
C3A C4A H4AB 109.5 . . ?
C3A C4A H4AC 109.5 . . ?
H4AA C4A H4AB 109.5 . . ?
H4AA C4A H4AC 109.5 . . ?
H4AB C4A H4AC 109.5 . . ?
C1A C5A H5AA 110.2 . . ?
C1A C5A H5AB 110.2 . . ?
C1A C5A C6A 107.7(5) . . ?
H5AA C5A H5AB 108.5 . . ?
C6A C5A H5AA 110.2 . . ?
C6A C5A H5AB 110.2 . . ?
N2A C6A N3A 107.1(5) . . ?
N2A C6A C5A 107.6(5) . . ?
N2A C6A C7A 108.5(5) . . ?
N3A C6A C5A 113.4(5) . . ?
N3A C6A C7A 110.0(5) . . ?
C7A C6A C5A 110.1(5) . . ?
C6A C7A H7AA 109.5 . . ?
C6A C7A H7AB 109.5 . . ?
C6A C7A H7AC 109.5 . . ?
H7AA C7A H7AB 109.5 . . ?
H7AA C7A H7AC 109.5 . . ?
H7AB C7A H7AC 109.5 . . ?
C1A C8A H8AA 110.0 . . ?
C1A C8A H8AB 110.0 . . ?
C1A C8A C9A 108.7(5) . . ?
H8AA C8A H8AB 108.3 . . ?
C9A C8A H8AA 110.0 . . ?
C9A C8A H8AB 110.0 . . ?
N1A C9A N3A 106.9(5) . . ?
N1A C9A C8A 106.9(5) . . ?
N1A C9A C10A 109.9(5) . . ?
N3A C9A C8A 112.9(5) . . ?
N3A C9A C10A 110.3(5) . . ?
C10A C9A C8A 109.8(5) . . ?
C9A C10A H10D 109.5 . . ?
C9A C10A H10E 109.5 . . ?
C9A C10A H10F 109.5 . . ?
H10D C10A H10E 109.5 . . ?
H10D C10A H10F 109.5 . . ?
H10E C10A H10F 109.5 . . ?

loop_
_geom_bond_atom_site_label_1
_geom_bond_atom_site_label_2
_geom_bond_distance
_geom_bond_site_symmetry_2
_geom_bond_publ_flag
O1 H1 0.8200 . ?
O1 N1 1.422(7) . ?
O2 H2 0.8202 . ?
O2 N2 1.438(7) . ?
O3 H3 0.8198 . ?
O3 N3 1.446(7) . ?
O4 N4 1.250(10) . ?
O5 N4 1.218(11) . ?
N1 C3 1.472(8) . ?
N1 C9 1.474(8) . ?
N2 C3 1.503(8) . ?
N2 C6 1.490(8) . ?
N3 C6 1.474(8) . ?
N3 C9 1.497(8) . ?
N4 C1 1.517(9) . ?
N4 O4' 1.238(17) . ?
N4 O5' 1.223(18) . ?
C1 C2 1.517(9) . ?
C1 C5 1.529(9) . ?
C1 C8 1.512(9) . ?
C2 H2A 0.9700 . ?
C2 H2B 0.9700 . ?
C2 C3 1.513(9) . ?
C3 C4 1.509(9) . ?
C4 H4A 0.9600 . ?
C4 H4B 0.9600 . ?
C4 H4C 0.9600 . ?
C5 H5A 0.9700 . ?
C5 H5B 0.9700 . ?
C5 C6 1.523(10) . ?
C6 C7 1.528(9) . ?
C7 H7A 0.9600 . ?
C7 H7B 0.9600 . ?
C7 H7C 0.9600 . ?
C8 H8A 0.9700 . ?
C8 H8B 0.9700 . ?
C8 C9 1.536(9) . ?
C9 C10 1.508(9) . ?
C10 H10A 0.9600 . ?
C10 H10B 0.9600 . ?
C10 H10C 0.9600 . ?
Cl1S C1S 1.765(7) . ?
Cl2S C1S 1.751(7) . ?
Cl3S C1S 1.756(7) . ?
C1S H1S 0.9800 . ?
O1A H1A 0.8204 . ?
O1A N1A 1.427(7) . ?
O2A H2AA 0.9159 . ?
O2A N2A 1.427(7) . ?
O3A H3A 0.8200 . ?
O3A N3A 1.443(6) . ?
O4A N4A 1.206(9) . ?
O5A N4A 1.227(9) . ?
N1A C3A 1.495(7) . ?
N1A C9A 1.482(7) . ?
N2A C3A 1.487(7) . ?
N2A C6A 1.484(7) . ?
N3A C6A 1.487(8) . ?
N3A C9A 1.483(8) . ?
N4A C1A 1.522(9) . ?
N4A O4A' 1.22(2) . ?
N4A O5A' 1.21(2) . ?
C1A C2A 1.511(9) . ?
C1A C5A 1.523(9) . ?
C1A C8A 1.517(9) . ?
C2A H2AB 0.9700 . ?
C2A H2AC 0.9700 . ?
C2A C3A 1.535(9) . ?
C3A C4A 1.521(8) . ?
C4A H4AA 0.9600 . ?
C4A H4AB 0.9600 . ?
C4A H4AC 0.9600 . ?
C5A H5AA 0.9700 . ?
C5A H5AB 0.9700 . ?
C5A C6A 1.529(9) . ?
C6A C7A 1.527(8) . ?
C7A H7AA 0.9600 . ?
C7A H7AB 0.9600 . ?
C7A H7AC 0.9600 . ?
C8A H8AA 0.9700 . ?
C8A H8AB 0.9700 . ?
C8A C9A 1.522(8) . ?
C9A C10A 1.516(8) . ?
C10A H10D 0.9600 . ?
C10A H10E 0.9600 . ?
C10A H10F 0.9600 . ?

loop_
_geom_torsion_atom_site_label_1
_geom_torsion_atom_site_label_2
_geom_torsion_atom_site_label_3
_geom_torsion_atom_site_label_4
_geom_torsion
_geom_torsion_site_symmetry_1
_geom_torsion_site_symmetry_2
_geom_torsion_site_symmetry_3
_geom_torsion_site_symmetry_4
_geom_torsion_publ_flag
O1 N1 C3 N2 -62.7(6) . . . . ?
O1 N1 C3 C2 176.0(5) . . . . ?
O1 N1 C3 C4 55.5(6) . . . . ?
O1 N1 C9 N3 62.6(6) . . . . ?
O1 N1 C9 C8 -176.5(5) . . . . ?
O1 N1 C9 C10 -56.0(6) . . . . ?
O2 N2 C3 N1 -179.9(5) . . . . ?
O2 N2 C3 C2 -61.6(6) . . . . ?
O2 N2 C3 C4 61.8(7) . . . . ?
O2 N2 C6 N3 -177.7(5) . . . . ?
O2 N2 C6 C5 60.4(6) . . . . ?
O2 N2 C6 C7 -62.5(6) . . . . ?
O3 N3 C6 N2 176.3(5) . . . . ?
O3 N3 C6 C5 -62.1(6) . . . . ?
O3 N3 C6 C7 61.3(6) . . . . ?
O3 N3 C9 N1 -179.0(4) . . . . ?
O3 N3 C9 C8 62.6(6) . . . . ?
O3 N3 C9 C10 -60.7(7) . . . . ?
O4 N4 C1 C2 65.3(12) . . . . ?
O4 N4 C1 C5 -175.0(12) . . . . ?
O4 N4 C1 C8 -54.5(13) . . . . ?
O5 N4 C1 C2 -108.6(18) . . . . ?
O5 N4 C1 C5 11.1(19) . . . . ?
O5 N4 C1 C8 131.6(18) . . . . ?
N4 C1 C2 C3 -179.8(5) . . . . ?
N4 C1 C5 C6 -178.1(5) . . . . ?
N4 C1 C8 C9 177.2(5) . . . . ?
C1 C2 C3 N1 59.2(6) . . . . ?
C1 C2 C3 N2 -57.4(7) . . . . ?
C1 C2 C3 C4 179.4(5) . . . . ?
C1 C5 C6 N2 57.9(7) . . . . ?
C1 C5 C6 N3 -57.5(7) . . . . ?
C1 C5 C6 C7 179.9(5) . . . . ?
C1 C8 C9 N1 -58.2(6) . . . . ?
C1 C8 C9 N3 57.9(7) . . . . ?
C1 C8 C9 C10 -178.6(5) . . . . ?
C2 C1 C5 C6 -60.0(7) . . . . ?
C2 C1 C8 C9 59.4(7) . . . . ?
C3 N1 C9 N3 -59.9(6) . . . . ?
C3 N1 C9 C8 61.0(6) . . . . ?
C3 N1 C9 C10 -178.5(5) . . . . ?
C3 N2 C6 N3 67.2(6) . . . . ?
C3 N2 C6 C5 -54.7(7) . . . . ?
C3 N2 C6 C7 -177.6(5) . . . . ?
C5 C1 C2 C3 59.9(7) . . . . ?
C5 C1 C8 C9 -61.4(6) . . . . ?
C6 N2 C3 N1 -63.9(6) . . . . ?
C6 N2 C3 C2 54.4(7) . . . . ?
C6 N2 C3 C4 177.8(6) . . . . ?
C6 N3 C9 N1 64.7(6) . . . . ?
C6 N3 C9 C8 -53.7(7) . . . . ?
C6 N3 C9 C10 -177.0(6) . . . . ?
C8 C1 C2 C3 -60.5(7) . . . . ?
C8 C1 C5 C6 61.2(7) . . . . ?
C9 N1 C3 N2 60.0(6) . . . . ?
C9 N1 C3 C2 -61.3(6) . . . . ?
C9 N1 C3 C4 178.2(5) . . . . ?
C9 N3 C6 N2 -67.9(6) . . . . ?
C9 N3 C6 C5 53.7(7) . . . . ?
C9 N3 C6 C7 177.1(5) . . . . ?
O4' N4 C1 C2 97(3) . . . . ?
O4' N4 C1 C5 -144(2) . . . . ?
O4' N4 C1 C8 -23(3) . . . . ?
O5' N4 C1 C2 -98(4) . . . . ?
O5' N4 C1 C5 21(4) . . . . ?
O5' N4 C1 C8 142(4) . . . . ?
O1A N1A C3A N2A -69.9(6) . . . . ?
O1A N1A C3A C2A 173.6(4) . . . . ?
O1A N1A C3A C4A 54.5(6) . . . . ?
O1A N1A C9A N3A 65.8(6) . . . . ?
O1A N1A C9A C8A -173.1(4) . . . . ?
O1A N1A C9A C10A -54.0(6) . . . . ?
O2A N2A C3A N1A 69.3(6) . . . . ?
O2A N2A C3A C2A -174.4(4) . . . . ?
O2A N2A C3A C4A -54.5(6) . . . . ?
O2A N2A C6A N3A -64.2(6) . . . . ?
O2A N2A C6A C5A 173.6(4) . . . . ?
O2A N2A C6A C7A 54.5(6) . . . . ?
O3A N3A C6A N2A 176.9(4) . . . . ?
O3A N3A C6A C5A -64.6(6) . . . . ?
O3A N3A C6A C7A 59.2(6) . . . . ?
O3A N3A C9A N1A -178.0(4) . . . . ?
O3A N3A C9A C8A 64.8(6) . . . . ?
O3A N3A C9A C10A -58.5(6) . . . . ?
O4A N4A C1A C2A 16.5(11) . . . . ?
O4A N4A C1A C5A 137.7(9) . . . . ?
O4A N4A C1A C8A -104.5(9) . . . . ?
O5A N4A C1A C2A -168.1(8) . . . . ?
O5A N4A C1A C5A -46.8(9) . . . . ?
O5A N4A C1A C8A 70.9(9) . . . . ?
N4A C1A C2A C3A -177.9(5) . . . . ?
N4A C1A C5A C6A 178.2(5) . . . . ?
N4A C1A C8A C9A 179.6(5) . . . . ?
C1A C2A C3A N1A 60.5(6) . . . . ?
C1A C2A C3A N2A -61.9(6) . . . . ?
C1A C2A C3A C4A 178.5(5) . . . . ?
C1A C5A C6A N2A 61.0(6) . . . . ?
C1A C5A C6A N3A -57.2(6) . . . . ?
C1A C5A C6A C7A 179.1(5) . . . . ?
C1A C8A C9A N1A -59.9(6) . . . . ?
C1A C8A C9A N3A 57.4(6) . . . . ?
C1A C8A C9A C10A -179.0(5) . . . . ?
C2A C1A C5A C6A -59.9(6) . . . . ?
C2A C1A C8A C9A 58.6(7) . . . . ?
C3A N1A C9A N3A -54.9(6) . . . . ?
C3A N1A C9A C8A 66.3(6) . . . . ?
C3A N1A C9A C10A -174.6(5) . . . . ?
C3A N2A C6A N3A 56.1(6) . . . . ?
C3A N2A C6A C5A -66.2(6) . . . . ?
C3A N2A C6A C7A 174.7(5) . . . . ?
C5A C1A C2A C3A 61.0(7) . . . . ?
C5A C1A C8A C9A -62.2(6) . . . . ?
C6A N2A C3A N1A -50.7(7) . . . . ?
C6A N2A C3A C2A 65.6(6) . . . . ?
C6A N2A C3A C4A -174.5(5) . . . . ?
C6A N3A C9A N1A 65.3(6) . . . . ?
C6A N3A C9A C8A -51.9(6) . . . . ?
C6A N3A C9A C10A -175.2(5) . . . . ?
C8A C1A C2A C3A -59.3(7) . . . . ?
C8A C1A C5A C6A 61.6(6) . . . . ?
C9A N1A C3A N2A 50.3(7) . . . . ?
C9A N1A C3A C2A -66.2(6) . . . . ?
C9A N1A C3A C4A 174.8(5) . . . . ?
C9A N3A C6A N2A -66.2(6) . . . . ?
C9A N3A C6A C5A 52.3(6) . . . . ?
C9A N3A C6A C7A 176.0(5) . . . . ?
O4A' N4A C1A C2A 36(5) . . . . ?
O4A' N4A C1A C5A 157(5) . . . . ?
O4A' N4A C1A C8A -85(5) . . . . ?
O5A' N4A C1A C2A -126(7) . . . . ?
O5A' N4A C1A C5A -4(7) . . . . ?
O5A' N4A C1A C8A 113(7) . . . . ?
